data_7218511
loop_
_publ_author_name
'Zitzer, Christina'
'Muesmann, Thomas W. T.'
'Christoffers, Jens'
'Schwickert, Christian'
'P\"ottgen, Rainer'
'Wickleder, Mathias S.'

_publ_section_title
;
 1,2,4,5-Benzenetetrasulfonic acid and 1,4-benzenedisulfonic acid as sulfo
 analogues of pyromellitic and terephthalic acids for building
 coordination polymers of manganese
;
_journal_issue 48
_journal_name_full CrystEngComm
_journal_page_first 11064
_journal_paper_doi 10.1039/C4CE01618A
_journal_volume 16
_journal_year 2014
_chemical_formula_moiety 'C16 H22 Mn N2 O8 S2'
_chemical_formula_sum 'C16 H22 Mn N2 O8 S2'
_chemical_formula_weight 489.42
_chemical_name_common (manganese(II)-benzenedisulfonate)(N-methylpyrrolidone)
_space_group_IT_number 2
_symmetry_cell_setting triclinic
_symmetry_space_group_name_Hall '-P 1'
_symmetry_space_group_name_H-M 'P -1'
_atom_sites_solution_hydrogens geom
_atom_sites_solution_primary direct
_atom_sites_solution_secondary difmap
_audit_creation_method SHELXL-97
_cell_angle_alpha 89.3710(10)
_cell_angle_beta 78.8390(10)
_cell_angle_gamma 87.604(2)
_cell_formula_units_Z 2
_cell_length_a 9.6297(3)
_cell_length_b 9.7676(3)
_cell_length_c 10.3423(3)
_cell_measurement_temperature 293(2)
_cell_volume 953.55(5)
_computing_cell_refinement 'Bruker SAINT'
_computing_data_collection 'Bruker APEX2'
_computing_data_reduction 'Bruker SAINT'
_computing_molecular_graphics 'Bruker SHELXTL'
_computing_publication_material 'Bruker SHELXTL'
_computing_structure_refinement 'SHELXL-97 (Sheldrick, 2008)'
_computing_structure_solution 'SHELXS-97 (Sheldrick, 2008)'
_diffrn_ambient_temperature 293(2)
_diffrn_measured_fraction_theta_full 0.995
_diffrn_measured_fraction_theta_max 0.995
_diffrn_measurement_device_type 'Bruker APEX-II CCD'
_diffrn_measurement_method '\f and \w scans'
_diffrn_radiation_monochromator graphite
_diffrn_radiation_source 'fine-focus sealed tube'
_diffrn_radiation_type MoK\a
_diffrn_radiation_wavelength 0.71073
_diffrn_reflns_av_R_equivalents 0.0315
_diffrn_reflns_av_sigmaI/netI 0.0237
_diffrn_reflns_limit_h_max 17
_diffrn_reflns_limit_h_min -17
_diffrn_reflns_limit_k_max 17
_diffrn_reflns_limit_k_min -17
_diffrn_reflns_limit_l_max 18
_diffrn_reflns_limit_l_min -18
_diffrn_reflns_number 46913
_diffrn_reflns_theta_full 40.29
_diffrn_reflns_theta_max 40.29
_diffrn_reflns_theta_min 2.01
_exptl_absorpt_coefficient_mu 0.961
_exptl_absorpt_correction_T_max 0.8529
_exptl_absorpt_correction_T_min 0.7158
_exptl_absorpt_correction_type numerical
_exptl_absorpt_process_details 'Bruker SAINT'
_exptl_crystal_colour colourless
_exptl_crystal_density_diffrn 1.705
_exptl_crystal_density_method 'not measured'
_exptl_crystal_description plates
_exptl_crystal_F_000 506
_exptl_crystal_size_max 0.37
_exptl_crystal_size_mid 0.26
_exptl_crystal_size_min 0.17
_refine_diff_density_max 0.584
_refine_diff_density_min -0.468
_refine_diff_density_rms 0.075
_refine_ls_extinction_method none
_refine_ls_goodness_of_fit_ref 1.066
_refine_ls_hydrogen_treatment constr
_refine_ls_matrix_type full
_refine_ls_number_parameters 264
_refine_ls_number_reflns 11970
_refine_ls_number_restraints 0
_refine_ls_restrained_S_all 1.066
_refine_ls_R_factor_all 0.0315
_refine_ls_R_factor_gt 0.0244
_refine_ls_shift/su_max 0.004
_refine_ls_shift/su_mean 0.000
_refine_ls_structure_factor_coef Fsqd
_refine_ls_weighting_details 'calc w=1/[\s^2^(Fo^2^)+(0.0384P)^2^+0.0750P] where P=(Fo^2^+2Fc^2^)/3'
_refine_ls_weighting_scheme calc
_refine_ls_wR_factor_gt 0.0732
_refine_ls_wR_factor_ref 0.0750
_reflns_number_gt 9790
_reflns_number_total 11970
_reflns_threshold_expression >2sigma(I)
_cod_data_source_file c4ce01618a1.cif
_cod_data_source_block c:\cz322\cz322
_cod_depositor_comments 'Adding full bibliography for 7218507--7218511.cif.'
_cod_original_sg_symbol_H-M P-1
_cod_database_code 7218511

loop_
_symmetry_equiv_pos_as_xyz
'x, y, z'
'-x, -y, -z'

loop_
_atom_site_label
_atom_site_type_symbol
_atom_site_fract_x
_atom_site_fract_y
_atom_site_fract_z
_atom_site_U_iso_or_equiv
_atom_site_adp_type
_atom_site_occupancy
_atom_site_symmetry_multiplicity
_atom_site_calc_flag
_atom_site_refinement_flags
Mn2 Mn 0.496343(9) 0.003189(9) 0.750387(7) 0.00785(2) Uani 1 1 d .
S1 S 0.295982(15) -0.128985(15) 1.035531(13) 0.00820(3) Uani 1 1 d .
O11 O 0.38781(5) -0.13139(5) 0.90520(4) 0.01204(8) Uani 1 1 d .
O12 O 0.26401(5) -0.26514(5) 1.08594(5) 0.01457(8) Uani 1 1 d .
O13 O 0.34611(5) -0.04031(5) 1.12826(5) 0.01411(8) Uani 1 1 d .
S2 S 0.702282(15) 0.131071(15) 0.468058(13) 0.00921(3) Uani 1 1 d .
O14 O 0.61256(5) 0.13368(5) 0.59920(4) 0.01331(8) Uani 1 1 d .
O15 O 0.65275(5) 0.03926(6) 0.37785(5) 0.01688(9) Uani 1 1 d .
O16 O 0.73078(6) 0.26718(6) 0.41701(6) 0.02011(10) Uani 1 1 d .
C1 C 0.13206(6) -0.05194(6) 1.01404(5) 0.00872(8) Uani 1 1 d .
C2 C 0.08506(6) -0.07489(6) 0.89692(5) 0.01017(9) Uani 1 1 d .
H21 H 0.1418 -0.1247 0.8290 0.012 Uiso 1 1 calc R
C3 C 0.04807(6) 0.02212(6) 1.11695(5) 0.01045(9) Uani 1 1 d .
H31 H 0.0807 0.0363 1.1945 0.013 Uiso 1 1 calc R
C4 C 0.86890(6) 0.05609(6) 0.48672(5) 0.00993(9) Uani 1 1 d .
C5 C 0.90918(8) -0.07514(7) 0.44163(8) 0.01942(13) Uani 1 1 d .
H51 H 0.8485 -0.1254 0.4026 0.023 Uiso 1 1 calc R
C6 C 0.95902(8) 0.13180(8) 0.54506(8) 0.02137(14) Uani 1 1 d .
H61 H 0.9315 0.2200 0.5752 0.026 Uiso 1 1 calc R
O1 O 0.61777(5) -0.17312(5) 0.66778(5) 0.01428(8) Uani 1 1 d .
C11 C 0.34696(6) 0.29854(6) 0.81596(5) 0.01026(9) Uani 1 1 d .
C12 C 0.46761(7) 0.39371(7) 0.78036(7) 0.01466(10) Uani 1 1 d .
H121 H 0.5100 0.3865 0.6875 0.018 Uiso 1 1 calc R
H122 H 0.5400 0.3731 0.8319 0.018 Uiso 1 1 calc R
C13 C 0.39967(8) 0.53665(8) 0.81272(9) 0.02159(13) Uani 1 1 d .
H131 H 0.4340 0.6008 0.7427 0.026 Uiso 1 1 calc R
H132 H 0.4210 0.5698 0.8945 0.026 Uiso 1 1 calc R
C14 C 0.24016(7) 0.51993(6) 0.82576(6) 0.01301(10) Uani 1 1 d .
H141 H 0.1874 0.5686 0.9021 0.016 Uiso 1 1 calc R
H142 H 0.2077 0.5535 0.7477 0.016 Uiso 1 1 calc R
N1 N 0.74744(7) -0.37207(6) 0.62476(5) 0.01599(10) Uani 1 1 d .
C15 C 0.08755(7) 0.31162(7) 0.86658(7) 0.01569(11) Uani 1 1 d .
H151 H 0.0396 0.3327 0.7952 0.024 Uiso 1 1 calc R
H152 H 0.0323 0.3479 0.9471 0.024 Uiso 1 1 calc R
H153 H 0.0998 0.2140 0.8744 0.024 Uiso 1 1 calc R
O2 O 0.35417(5) 0.17116(5) 0.82176(5) 0.01430(8) Uani 1 1 d .
C21 C 0.68989(6) -0.26906(6) 0.70373(6) 0.01106(9) Uani 1 1 d .
C22 C 0.72327(7) -0.29357(7) 0.83880(6) 0.01493(11) Uani 1 1 d .
H221 H 0.6416 -0.3265 0.8995 0.018 Uiso 1 1 calc R
H222 H 0.7532 -0.2104 0.8739 0.018 Uiso 1 1 calc R
C23 C 0.84365(10) -0.40259(9) 0.81514(8) 0.02683(17) Uani 1 1 d .
H231 H 0.8340 -0.4678 0.8874 0.032 Uiso 1 1 calc R
H232 H 0.9348 -0.3610 0.8059 0.032 Uiso 1 1 calc R
C24 C 0.82941(8) -0.47297(8) 0.68671(7) 0.01950(13) Uani 1 1 d .
H241 H 0.9215 -0.4926 0.6316 0.023 Uiso 1 1 calc R
H242 H 0.7798 -0.5576 0.7045 0.023 Uiso 1 1 calc R
N2 N 0.22453(6) 0.37226(5) 0.84097(5) 0.01096(8) Uani 1 1 d .
C25 C 0.72062(10) -0.39084(9) 0.49339(7) 0.02414(15) Uani 1 1 d .
H251 H 0.8077 -0.3853 0.4305 0.036 Uiso 1 1 calc R
H252 H 0.6544 -0.3206 0.4750 0.036 Uiso 1 1 calc R
H253 H 0.6819 -0.4791 0.4875 0.036 Uiso 1 1 calc R

loop_
_atom_site_aniso_label
_atom_site_aniso_U_11
_atom_site_aniso_U_22
_atom_site_aniso_U_33
_atom_site_aniso_U_23
_atom_site_aniso_U_13
_atom_site_aniso_U_12
Mn2 0.00665(4) 0.00856(4) 0.00859(4) -0.00080(3) -0.00231(3) 0.00101(3)
S1 0.00692(5) 0.00858(6) 0.00971(5) 0.00083(4) -0.00309(4) -0.00048(4)
O11 0.00958(18) 0.0136(2) 0.01201(16) 0.00117(14) -0.00007(14) 0.00068(15)
O12 0.0147(2) 0.01096(19) 0.01840(19) 0.00560(16) -0.00416(16) -0.00175(15)
O13 0.01150(19) 0.0164(2) 0.01662(18) -0.00450(16) -0.00823(15) 0.00074(16)
S2 0.00742(6) 0.01127(6) 0.00911(5) 0.00188(4) -0.00219(4) -0.00005(4)
O14 0.01228(19) 0.0152(2) 0.01104(16) 0.00020(14) 0.00090(14) 0.00107(16)
O15 0.0119(2) 0.0252(3) 0.01546(18) -0.00678(17) -0.00796(16) 0.00326(18)
O16 0.0167(2) 0.0166(2) 0.0270(2) 0.01222(19) -0.00444(19) -0.00186(18)
C1 0.0070(2) 0.0097(2) 0.00996(18) 0.00077(16) -0.00286(15) -0.00089(16)
C2 0.0082(2) 0.0129(2) 0.00970(19) -0.00104(17) -0.00240(16) -0.00013(18)
C3 0.0087(2) 0.0139(2) 0.00934(19) -0.00047(17) -0.00318(16) -0.00037(18)
C4 0.0075(2) 0.0122(2) 0.01048(19) 0.00025(17) -0.00283(16) -0.00027(17)
C5 0.0133(3) 0.0148(3) 0.0337(3) -0.0086(2) -0.0135(3) 0.0021(2)
C6 0.0160(3) 0.0147(3) 0.0374(4) -0.0112(3) -0.0156(3) 0.0047(2)
O1 0.0154(2) 0.0128(2) 0.01450(18) -0.00157(15) -0.00384(15) 0.00536(16)
C11 0.0098(2) 0.0099(2) 0.01065(19) -0.00010(17) -0.00136(16) 0.00151(17)
C12 0.0097(2) 0.0138(3) 0.0203(3) 0.0009(2) -0.0024(2) -0.00067(19)
C13 0.0141(3) 0.0123(3) 0.0384(4) -0.0020(3) -0.0045(3) -0.0024(2)
C14 0.0130(2) 0.0085(2) 0.0169(2) 0.00057(18) -0.00159(19) 0.00086(18)
N1 0.0211(3) 0.0132(2) 0.0130(2) -0.00261(17) -0.00293(18) 0.0064(2)
C15 0.0098(2) 0.0138(3) 0.0223(3) 0.0014(2) -0.0001(2) -0.00119(19)
O2 0.0138(2) 0.00889(18) 0.01845(19) 0.00012(15) 0.00060(16) 0.00276(15)
C21 0.0104(2) 0.0103(2) 0.0122(2) -0.00090(17) -0.00172(17) 0.00078(18)
C22 0.0168(3) 0.0154(3) 0.0136(2) -0.00065(19) -0.0055(2) 0.0010(2)
C23 0.0311(4) 0.0266(4) 0.0250(3) -0.0021(3) -0.0137(3) 0.0129(3)
C24 0.0214(3) 0.0149(3) 0.0209(3) 0.0003(2) -0.0025(2) 0.0081(2)
N2 0.00909(19) 0.0081(2) 0.01499(19) 0.00070(15) -0.00090(15) 0.00077(15)
C25 0.0365(4) 0.0216(3) 0.0143(2) -0.0057(2) -0.0060(3) 0.0052(3)

loop_
_atom_type_symbol
_atom_type_description
_atom_type_scat_dispersion_real
_atom_type_scat_dispersion_imag
_atom_type_scat_source
C C 0.0033 0.0016 'International Tables Vol C Tables 4.2.6.8 and 6.1.1.4'
H H 0.0000 0.0000 'International Tables Vol C Tables 4.2.6.8 and 6.1.1.4'
Mn Mn 0.3368 0.7283 'International Tables Vol C Tables 4.2.6.8 and 6.1.1.4'
N N 0.0061 0.0033 'International Tables Vol C Tables 4.2.6.8 and 6.1.1.4'
O O 0.0106 0.0060 'International Tables Vol C Tables 4.2.6.8 and 6.1.1.4'
S S 0.1246 0.1234 'International Tables Vol C Tables 4.2.6.8 and 6.1.1.4'

loop_
_geom_angle_atom_site_label_1
_geom_angle_atom_site_label_2
_geom_angle_atom_site_label_3
_geom_angle
_geom_angle_site_symmetry_1
_geom_angle_site_symmetry_3
O1 Mn2 O2 172.860(19) . .
O1 Mn2 O14 91.115(19) . .
O2 Mn2 O14 90.431(19) . .
O1 Mn2 O15 87.327(19) . 2_656
O2 Mn2 O15 85.70(2) . 2_656
O14 Mn2 O15 90.26(2) . 2_656
O1 Mn2 O13 90.099(19) . 2_657
O2 Mn2 O13 96.909(19) . 2_657
O14 Mn2 O13 88.561(19) . 2_657
O15 Mn2 O13 177.147(17) 2_656 2_657
O1 Mn2 O11 87.521(19) . .
O2 Mn2 O11 91.174(19) . .
O14 Mn2 O11 177.524(16) . .
O15 Mn2 O11 91.74(2) 2_656 .
O13 Mn2 O11 89.374(19) 2_657 .
O12 S1 O13 113.89(3) . .
O12 S1 O11 112.33(3) . .
O13 S1 O11 112.85(3) . .
O12 S1 C1 105.64(3) . .
O13 S1 C1 105.07(3) . .
O11 S1 C1 106.18(3) . .
S1 O11 Mn2 142.24(3) . .
S1 O13 Mn2 148.39(3) . 2_657
O16 S2 O15 114.62(3) . .
O16 S2 O14 111.94(3) . .
O15 S2 O14 112.85(3) . .
O16 S2 C4 105.85(3) . .
O15 S2 C4 104.18(3) . .
O14 S2 C4 106.48(3) . .
S2 O14 Mn2 142.78(3) . .
S2 O15 Mn2 149.63(3) . 2_656
C3 C1 C2 121.15(5) . .
C3 C1 S1 119.79(4) . .
C2 C1 S1 118.90(4) . .
C3 C2 C1 119.13(5) 2_557 .
C3 C2 H21 120.4 2_557 .
C1 C2 H21 120.4 . .
C2 C3 C1 119.72(5) 2_557 .
C2 C3 H31 120.1 2_557 .
C1 C3 H31 120.1 . .
C5 C4 C6 120.41(6) . .
C5 C4 S2 120.36(5) . .
C6 C4 S2 119.22(5) . .
C4 C5 C6 119.77(6) . 2_756
C4 C5 H51 120.1 . .
C6 C5 H51 120.1 2_756 .
C4 C6 C5 119.83(6) . 2_756
C4 C6 H61 120.1 . .
C5 C6 H61 120.1 2_756 .
C21 O1 Mn2 138.67(4) . .
O2 C11 N2 123.21(6) . .
O2 C11 C12 127.53(6) . .
N2 C11 C12 109.26(5) . .
C11 C12 C13 104.51(5) . .
C11 C12 H121 110.9 . .
C13 C12 H121 110.9 . .
C11 C12 H122 110.9 . .
C13 C12 H122 110.9 . .
H121 C12 H122 108.9 . .
C12 C13 C14 105.40(6) . .
C12 C13 H131 110.7 . .
C14 C13 H131 110.7 . .
C12 C13 H132 110.7 . .
C14 C13 H132 110.7 . .
H131 C13 H132 108.8 . .
N2 C14 C13 103.67(5) . .
N2 C14 H141 111.0 . .
C13 C14 H141 111.0 . .
N2 C14 H142 111.0 . .
C13 C14 H142 111.0 . .
H141 C14 H142 109.0 . .
C21 N1 C25 123.63(6) . .
C21 N1 C24 114.14(5) . .
C25 N1 C24 121.96(6) . .
N2 C15 H151 109.5 . .
N2 C15 H152 109.5 . .
H151 C15 H152 109.5 . .
N2 C15 H153 109.5 . .
H151 C15 H153 109.5 . .
H152 C15 H153 109.5 . .
C11 O2 Mn2 139.84(4) . .
O1 C21 N1 123.25(5) . .
O1 C21 C22 127.71(6) . .
N1 C21 C22 109.00(5) . .
C21 C22 C23 103.63(5) . .
C21 C22 H221 111.0 . .
C23 C22 H221 111.0 . .
C21 C22 H222 111.0 . .
C23 C22 H222 111.0 . .
H221 C22 H222 109.0 . .
C22 C23 C24 104.76(6) . .
C22 C23 H231 110.8 . .
C24 C23 H231 110.8 . .
C22 C23 H232 110.8 . .
C24 C23 H232 110.8 . .
H231 C23 H232 108.9 . .
N1 C24 C23 103.17(6) . .
N1 C24 H241 111.1 . .
C23 C24 H241 111.1 . .
N1 C24 H242 111.1 . .
C23 C24 H242 111.1 . .
H241 C24 H242 109.1 . .
C11 N2 C15 123.27(5) . .
C11 N2 C14 114.18(5) . .
C15 N2 C14 122.22(5) . .
N1 C25 H251 109.5 . .
N1 C25 H252 109.5 . .
H251 C25 H252 109.5 . .
N1 C25 H253 109.5 . .
H251 C25 H253 109.5 . .
H252 C25 H253 109.5 . .

loop_
_geom_bond_atom_site_label_1
_geom_bond_atom_site_label_2
_geom_bond_distance
_geom_bond_site_symmetry_2
Mn2 O1 2.1307(5) .
Mn2 O2 2.1351(5) .
Mn2 O14 2.1725(5) .
Mn2 O15 2.1888(5) 2_656
Mn2 O13 2.1912(4) 2_657
Mn2 O11 2.1920(5) .
S1 O12 1.4464(5) .
S1 O13 1.4613(5) .
S1 O11 1.4618(5) .
S1 C1 1.7720(6) .
O13 Mn2 2.1912(4) 2_657
S2 O16 1.4424(6) .
S2 O15 1.4589(5) .
S2 O14 1.4601(5) .
S2 C4 1.7795(6) .
O15 Mn2 2.1889(5) 2_656
C1 C3 1.3947(8) .
C1 C2 1.3961(7) .
C2 C3 1.3943(8) 2_557
C2 H21 0.9300 .
C3 C2 1.3943(8) 2_557
C3 H31 0.9300 .
C4 C5 1.3829(9) .
C4 C6 1.3893(9) .
C5 C6 1.3941(9) 2_756
C5 H51 0.9300 .
C6 C5 1.3940(9) 2_756
C6 H61 0.9300 .
O1 C21 1.2396(7) .
C11 O2 1.2446(8) .
C11 N2 1.3381(8) .
C11 C12 1.5056(9) .
C12 C13 1.5292(10) .
C12 H121 0.9700 .
C12 H122 0.9700 .
C13 C14 1.5313(10) .
C13 H131 0.9700 .
C13 H132 0.9700 .
C14 N2 1.4601(8) .
C14 H141 0.9700 .
C14 H142 0.9700 .
N1 C21 1.3352(8) .
N1 C25 1.4462(9) .
N1 C24 1.4567(9) .
C15 N2 1.4449(9) .
C15 H151 0.9600 .
C15 H152 0.9600 .
C15 H153 0.9600 .
C21 C22 1.5073(8) .
C22 C23 1.5266(10) .
C22 H221 0.9700 .
C22 H222 0.9700 .
C23 C24 1.5343(11) .
C23 H231 0.9700 .
C23 H232 0.9700 .
C24 H241 0.9700 .
C24 H242 0.9700 .
C25 H251 0.9600 .
C25 H252 0.9600 .
C25 H253 0.9600 .

loop_
_geom_torsion_atom_site_label_1
_geom_torsion_atom_site_label_2
_geom_torsion_atom_site_label_3
_geom_torsion_atom_site_label_4
_geom_torsion
_geom_torsion_site_symmetry_1
_geom_torsion_site_symmetry_4
O12 S1 O11 Mn2 -178.88(4) . .
O13 S1 O11 Mn2 -48.47(5) . .
C1 S1 O11 Mn2 66.11(5) . .
O1 Mn2 O11 S1 165.18(5) . .
O2 Mn2 O11 S1 -21.84(5) . .
O15 Mn2 O11 S1 -107.57(5) 2_656 .
O13 Mn2 O11 S1 75.06(5) 2_657 .
O12 S1 O13 Mn2 59.49(7) . 2_657
O11 S1 O13 Mn2 -70.13(7) . 2_657
C1 S1 O13 Mn2 174.62(6) . 2_657
O16 S2 O14 Mn2 172.69(4) . .
O15 S2 O14 Mn2 41.62(6) . .
C4 S2 O14 Mn2 -72.08(5) . .
O1 Mn2 O14 S2 19.48(5) . .
O2 Mn2 O14 S2 -153.55(5) . .
O15 Mn2 O14 S2 -67.85(5) 2_656 .
O13 Mn2 O14 S2 109.55(5) 2_657 .
O16 S2 O15 Mn2 -53.45(8) . 2_656
O14 S2 O15 Mn2 76.27(8) . 2_656
C4 S2 O15 Mn2 -168.64(7) . 2_656
O12 S1 C1 C3 90.30(5) . .
O13 S1 C1 C3 -30.43(6) . .
O11 S1 C1 C3 -150.22(5) . .
O12 S1 C1 C2 -85.28(5) . .
O13 S1 C1 C2 153.99(5) . .
O11 S1 C1 C2 34.20(6) . .
C3 C1 C2 C3 0.24(10) . 2_557
S1 C1 C2 C3 175.76(5) . 2_557
C2 C1 C3 C2 -0.24(10) . 2_557
S1 C1 C3 C2 -175.72(5) . 2_557
O16 S2 C4 C5 -133.18(6) . .
O15 S2 C4 C5 -11.96(7) . .
O14 S2 C4 C5 107.54(6) . .
O16 S2 C4 C6 45.73(7) . .
O15 S2 C4 C6 166.95(6) . .
O14 S2 C4 C6 -73.55(6) . .
C6 C4 C5 C6 0.05(13) . 2_756
S2 C4 C5 C6 178.95(6) . 2_756
C5 C4 C6 C5 -0.05(13) . 2_756
S2 C4 C6 C5 -178.96(6) . 2_756
O14 Mn2 O1 C21 127.18(7) . .
O15 Mn2 O1 C21 -142.61(7) 2_656 .
O13 Mn2 O1 C21 38.61(7) 2_657 .
O11 Mn2 O1 C21 -50.76(7) . .
O2 C11 C12 C13 -170.38(6) . .
N2 C11 C12 C13 10.07(7) . .
C11 C12 C13 C14 -16.30(7) . .
C12 C13 C14 N2 16.57(7) . .
N2 C11 O2 Mn2 159.31(5) . .
C12 C11 O2 Mn2 -20.18(10) . .
O14 Mn2 O2 C11 -18.06(7) . .
O15 Mn2 O2 C11 -108.29(7) 2_656 .
O13 Mn2 O2 C11 70.54(7) 2_657 .
O11 Mn2 O2 C11 160.05(6) . .
Mn2 O1 C21 N1 175.55(5) . .
Mn2 O1 C21 C22 -2.08(12) . .
C25 N1 C21 O1 -6.49(11) . .
C24 N1 C21 O1 179.32(7) . .
C25 N1 C21 C22 171.53(7) . .
C24 N1 C21 C22 -2.67(8) . .
O1 C21 C22 C23 -165.99(7) . .
N1 C21 C22 C23 16.10(8) . .
C21 C22 C23 C24 -22.46(8) . .
C21 N1 C24 C23 -11.87(9) . .
C25 N1 C24 C23 173.83(8) . .
C22 C23 C24 N1 20.94(9) . .
O2 C11 N2 C15 -5.31(9) . .
C12 C11 N2 C15 174.27(5) . .
O2 C11 N2 C14 -178.79(5) . .
C12 C11 N2 C14 0.79(7) . .
C13 C14 N2 C11 -11.24(7) . .
C13 C14 N2 C15 175.20(6) . .
